data_4342362
loop_
_publ_author_name
'G\'omez-Aguirre, L C'
'Pato-Dold\'an, B'
'Stroppa, A.'
'Y\'a\~nez-Vilar, S'
'Bayarjargal, L.'
'Winkler, B.'
'Castro-Garc\'ia, S'
'Mira, J.'
'S\'anchez-And\'ujar, M'
'Se\~nar\'is-Rodr\'iguez, M A'

_publ_section_title
;
 Room-Temperature Polar Order in [NH4][Cd(HCOO)3] - A Hybrid
 Inorganic-Organic Compound with a Unique Perovskite Architecture.
;
_journal_issue 5
_journal_name_full 'Inorganic chemistry'
_journal_page_first 2109
_journal_paper_doi 10.1021/ic502218n
_journal_volume 54
_journal_year 2015
_chemical_formula_sum 'C3 H7 Cd N O6'
_chemical_formula_weight 265.50
_chemical_name_systematic
;
 ?
;
_space_group_IT_number 33
_symmetry_cell_setting orthorhombic
_symmetry_space_group_name_Hall 'P 2c -2n'
_symmetry_space_group_name_H-M 'P n a 21'
_atom_sites_solution_hydrogens geom
_atom_sites_solution_primary direct
_atom_sites_solution_secondary difmap
_audit_creation_method SHELXL-97
_cell_angle_alpha 90.00
_cell_angle_beta 90.00
_cell_angle_gamma 90.00
_cell_formula_units_Z 4
_cell_length_a 6.9888(2)
_cell_length_b 9.4902(2)
_cell_length_c 10.8342(3)
_cell_measurement_temperature 293(2)
_cell_volume 718.58(3)
_computing_cell_refinement 'SAINT V7.12A Bruker Nonius 2004'
_computing_data_collection 'Apex2 V.1.0-27 Bruker Nonius 2005'
_computing_data_reduction 'SAINT & XPREP V.6.14 2003 Bruker-AXS'
_computing_structure_refinement 'SHELXL-97 (Sheldrick, 2008)'
_computing_structure_solution SHELXS-97
_diffrn_ambient_temperature 293(2)
_diffrn_measured_fraction_theta_full 1.000
_diffrn_measured_fraction_theta_max 1.000
_diffrn_measurement_device_type 'APEXII area detector'
_diffrn_measurement_method 'phi and omega scans'
_diffrn_radiation_monochromator graphite
_diffrn_radiation_source 'fine-focus sealed tube'
_diffrn_radiation_type MoK\a
_diffrn_radiation_wavelength 0.71073
_diffrn_reflns_av_R_equivalents 0.0283
_diffrn_reflns_av_sigmaI/netI 0.0209
_diffrn_reflns_limit_h_max 10
_diffrn_reflns_limit_h_min -10
_diffrn_reflns_limit_k_max 13
_diffrn_reflns_limit_k_min -13
_diffrn_reflns_limit_l_max 15
_diffrn_reflns_limit_l_min -14
_diffrn_reflns_number 15874
_diffrn_reflns_theta_full 30.69
_diffrn_reflns_theta_max 30.69
_diffrn_reflns_theta_min 2.85
_exptl_absorpt_coefficient_mu 3.025
_exptl_absorpt_correction_T_max 0.492
_exptl_absorpt_correction_T_min 0.442
_exptl_absorpt_correction_type multi-scan
_exptl_absorpt_process_details 'SADABS Version 2008/1 (Sheldrick, Bruker AXS Inc.)'
_exptl_crystal_colour colourless
_exptl_crystal_density_diffrn 2.454
_exptl_crystal_density_method 'not measured'
_exptl_crystal_description prism
_exptl_crystal_F_000 512
_exptl_crystal_size_max 0.28
_exptl_crystal_size_mid 0.27
_exptl_crystal_size_min 0.235
_refine_diff_density_max 0.810
_refine_diff_density_min -0.544
_refine_diff_density_rms 0.102
_refine_ls_abs_structure_details 'Flack H D (1983), Acta Cryst. A39, 876-881'
_refine_ls_abs_structure_Flack 0.03(3)
_refine_ls_extinction_coef 0.0334(8)
_refine_ls_extinction_expression Fc^*^=kFc[1+0.001xFc^2^\l^3^/sin(2\q)]^-1/4^
_refine_ls_extinction_method SHELXL
_refine_ls_goodness_of_fit_ref 1.088
_refine_ls_hydrogen_treatment mixed
_refine_ls_matrix_type full
_refine_ls_number_parameters 129
_refine_ls_number_reflns 2134
_refine_ls_number_restraints 1
_refine_ls_restrained_S_all 1.088
_refine_ls_R_factor_all 0.0174
_refine_ls_R_factor_gt 0.0166
_refine_ls_shift/su_max 0.003
_refine_ls_shift/su_mean 0.000
_refine_ls_structure_factor_coef Fsqd
_refine_ls_weighting_details 'calc w=1/[\s^2^(Fo^2^)+(0.0173P)^2^+0.1209P] where P=(Fo^2^+2Fc^2^)/3'
_refine_ls_weighting_scheme calc
_refine_ls_wR_factor_gt 0.0367
_refine_ls_wR_factor_ref 0.0371
_reflns_number_gt 2037
_reflns_number_total 2134
_reflns_threshold_expression >2\s(I)
_cod_data_source_file ic502218n_si_002.cif
_cod_data_source_block new2
_cod_depositor_comments 'Adding full bibliography for 4342361--4342363.cif.'
_cod_database_code 4342362

loop_
_symmetry_equiv_pos_as_xyz
'x, y, z'
'-x, -y, z+1/2'
'-x+1/2, y+1/2, z+1/2'
'x+1/2, -y+1/2, z'

loop_
_atom_site_label
_atom_site_type_symbol
_atom_site_fract_x
_atom_site_fract_y
_atom_site_fract_z
_atom_site_U_iso_or_equiv
_atom_site_adp_type
_atom_site_occupancy
_atom_site_symmetry_multiplicity
_atom_site_calc_flag
O1 O 0.07117(18) 1.71123(11) 0.02766(17) 0.0272(2) Uani 1 1 d
O2 O -0.2666(2) 1.29580(12) 0.05141(15) 0.0304(3) Uani 1 1 d
O3 O -0.2642(2) 1.5428(2) -0.14766(14) 0.0315(3) Uani 1 1 d
O4 O 0.1460(2) 1.90175(14) 0.13739(14) 0.0303(3) Uani 1 1 d
O5 O 0.0153(2) 1.4640(2) 0.22662(15) 0.0314(3) Uani 1 1 d
C1 C -0.1880(3) 1.5309(2) -0.25186(17) 0.0226(3) Uani 1 1 d
O6 O 0.1675(2) 1.40424(14) -0.04698(15) 0.0306(3) Uani 1 1 d
N1 N 0.1519(3) 2.12982(19) 0.32183(18) 0.0264(3) Uani 1 1 d
C2 C -0.2410(3) 1.2059(2) -0.03033(19) 0.0274(4) Uani 1 1 d
C3 C 0.0536(3) 1.79266(18) 0.11727(19) 0.0240(3) Uani 1 1 d
H1 H -0.037(4) 1.764(3) 0.177(2) 0.035(7) Uiso 1 1 d
H2 H -0.151(4) 1.226(3) -0.089(3) 0.046(9) Uiso 1 1 d
H4 H 0.218(4) 2.054(4) 0.335(3) 0.046(7) Uiso 1 1 d
H5 H 0.192(4) 2.188(3) 0.376(3) 0.042(8) Uiso 1 1 d
H3 H -0.277(5) 1.514(3) -0.323(3) 0.030(8) Uiso 1 1 d
H7 H 0.052(5) 2.103(4) 0.336(4) 0.055(9) Uiso 1 1 d
H6 H 0.150(5) 2.174(4) 0.245(4) 0.055(9) Uiso 1 1 d
Cd1 Cd -0.102457(14) 1.504116(9) 0.03150(6) 0.01879(5) Uani 1 1 d

loop_
_atom_site_aniso_label
_atom_site_aniso_U_11
_atom_site_aniso_U_22
_atom_site_aniso_U_33
_atom_site_aniso_U_23
_atom_site_aniso_U_13
_atom_site_aniso_U_12
O1 0.0315(6) 0.0210(4) 0.0291(6) -0.0038(7) 0.0041(7) -0.0063(4)
O2 0.0360(7) 0.0219(5) 0.0333(8) -0.0043(6) 0.0058(6) -0.0081(5)
O3 0.0237(7) 0.0510(8) 0.0198(6) 0.0020(7) 0.0006(5) 0.0070(7)
O4 0.0298(7) 0.0263(6) 0.0347(8) -0.0087(6) 0.0077(6) -0.0100(5)
O5 0.0225(7) 0.0482(8) 0.0234(7) 0.0041(7) -0.0013(6) 0.0009(7)
C1 0.0229(9) 0.0252(7) 0.0196(8) -0.0009(7) -0.0012(7) -0.0001(7)
O6 0.0303(7) 0.0257(6) 0.0358(7) 0.0085(6) 0.0068(6) 0.0094(6)
N1 0.0248(8) 0.0239(7) 0.0304(9) -0.0038(7) 0.0017(7) -0.0006(6)
C2 0.0288(9) 0.0266(9) 0.0267(9) -0.0021(7) 0.0051(8) -0.0080(7)
C3 0.0212(8) 0.0207(7) 0.0299(9) -0.0022(7) 0.0027(7) -0.0032(6)
Cd1 0.01953(7) 0.01657(6) 0.02027(7) 0.00128(6) -0.00157(8) -0.00139(3)

loop_
_atom_type_symbol
_atom_type_description
_atom_type_scat_dispersion_real
_atom_type_scat_dispersion_imag
_atom_type_scat_source
C C 0.0033 0.0016 'International Tables Vol C Tables 4.2.6.8 and 6.1.1.4'
H H 0.0000 0.0000 'International Tables Vol C Tables 4.2.6.8 and 6.1.1.4'
N N 0.0061 0.0033 'International Tables Vol C Tables 4.2.6.8 and 6.1.1.4'
O O 0.0106 0.0060 'International Tables Vol C Tables 4.2.6.8 and 6.1.1.4'
Cd Cd -0.8075 1.2024 'International Tables Vol C Tables 4.2.6.8 and 6.1.1.4'

loop_
_geom_angle_atom_site_label_1
_geom_angle_atom_site_label_2
_geom_angle_atom_site_label_3
_geom_angle
_geom_angle_site_symmetry_1
_geom_angle_site_symmetry_3
C3 O1 Cd1 117.48(13) . .
C2 O2 Cd1 116.91(13) . .
C1 O3 Cd1 122.86(13) . .
C3 O4 Cd1 129.80(13) . 4_585
C1 O5 Cd1 121.25(13) 2_585 .
O5 C1 O3 125.74(18) 2_584 .
C2 O6 Cd1 136.48(14) 4_575 .
O6 C2 O2 127.51(19) 4_475 .
O4 C3 O1 127.10(18) . .
O6 Cd1 O3 99.22(6) . .
O6 Cd1 O4 171.75(7) . 4_485
O3 Cd1 O4 89.03(5) . 4_485
O6 Cd1 O2 95.19(5) . .
O3 Cd1 O2 88.33(6) . .
O4 Cd1 O2 84.55(5) 4_485 .
O6 Cd1 O5 88.72(6) . .
O3 Cd1 O5 171.18(5) . .
O4 Cd1 O5 83.02(6) 4_485 .
O2 Cd1 O5 87.13(6) . .
O6 Cd1 O1 84.97(5) . .
O3 Cd1 O1 96.22(7) . .
O4 Cd1 O1 94.63(5) 4_485 .
O2 Cd1 O1 175.37(8) . .
O5 Cd1 O1 88.25(7) . .

loop_
_geom_bond_atom_site_label_1
_geom_bond_atom_site_label_2
_geom_bond_distance
_geom_bond_site_symmetry_2
O1 C3 1.247(2) .
O1 Cd1 2.3103(11) .
O2 C2 1.243(2) .
O2 Cd1 2.2957(12) .
O3 C1 1.253(2) .
O3 Cd1 2.2759(16) .
O4 C3 1.239(2) .
O4 Cd1 2.2816(14) 4_585
O5 C1 1.230(3) 2_585
O5 Cd1 2.3004(17) .
C1 O5 1.230(3) 2_584
O6 C2 1.239(2) 4_575
O6 Cd1 2.2758(14) .
C2 O6 1.239(2) 4_475
Cd1 O4 2.2816(14) 4_485
